data_1571683
loop_
_publ_author_name
'Li, Yi'
'Wu, Yanxin'
'Zhao, Jiaxin'
'Duan, Jingui'
'Jin, Wanqin'

_publ_section_title
;
 Systemic regulation of binding sites in porous coordination polymers for
 ethylene purification from ternary C2 hydrocarbons.
;
_journal_issue 24
_journal_name_full 'Chemical science'
_journal_page_first 9318
_journal_page_last 9324
_journal_paper_doi 10.1039/d4sc02659d
_journal_volume 15
_journal_year 2024
_chemical_formula_sum 'C118 H124 Cu4 F24 N32 Zr4'
_chemical_formula_weight 3065.52
_space_group_crystal_system tetragonal
_space_group_IT_number 98
_space_group_name_Hall 'I 4bw 2bw'
_space_group_name_H-M_alt 'I 41 2 2'
_atom_sites_solution_hydrogens mixed
_audit_creation_method SHELXL-2018/3
_audit_update_record
;
2024-03-04 deposited with the CCDC.	2024-05-13 downloaded from the CCDC.
;
_cell_angle_alpha 90
_cell_angle_beta 90
_cell_angle_gamma 90
_cell_formula_units_Z 2
_cell_length_a 17.0131(3)
_cell_length_b 17.0131(3)
_cell_length_c 31.4540(13)
_cell_measurement_reflns_used 8493
_cell_measurement_temperature 296(2)
_cell_measurement_theta_max 23.4695
_cell_measurement_theta_min 2.2815
_cell_volume 9104.2(4)
_computing_structure_refinement 'SHELXL-2018/3 (Sheldrick, 2018)'
_diffrn_ambient_temperature 296(2)
_diffrn_measured_fraction_theta_full 0.997
_diffrn_measured_fraction_theta_max 0.996
_diffrn_measurement_device_type 'Rigaku SmartLab'
_diffrn_radiation_type MoK\a
_diffrn_radiation_wavelength 0.71073
_diffrn_reflns_av_R_equivalents 0.0449
_diffrn_reflns_av_unetI/netI 0.0298
_diffrn_reflns_Laue_measured_fraction_full 0.997
_diffrn_reflns_Laue_measured_fraction_max 0.996
_diffrn_reflns_limit_h_max 20
_diffrn_reflns_limit_h_min -19
_diffrn_reflns_limit_k_max 20
_diffrn_reflns_limit_k_min -20
_diffrn_reflns_limit_l_max 37
_diffrn_reflns_limit_l_min -37
_diffrn_reflns_number 34396
_diffrn_reflns_point_group_measured_fraction_full 0.998
_diffrn_reflns_point_group_measured_fraction_max 0.997
_diffrn_reflns_theta_full 25.242
_diffrn_reflns_theta_max 25.497
_diffrn_reflns_theta_min 1.693
_exptl_absorpt_coefficient_mu 0.745
_exptl_crystal_colour blue
_exptl_crystal_density_diffrn 1.118
_exptl_crystal_description block
_exptl_crystal_F_000 3096
_refine_diff_density_max 0.560
_refine_diff_density_min -0.399
_refine_diff_density_rms 0.143
_refine_ls_abs_structure_details
;
 Refined as an inversion twin.
;
_refine_ls_abs_structure_Flack 0.03(3)
_refine_ls_extinction_method none
_refine_ls_goodness_of_fit_ref 1.182
_refine_ls_hydrogen_treatment constr
_refine_ls_matrix_type full
_refine_ls_number_parameters 249
_refine_ls_number_reflns 4234
_refine_ls_number_restraints 132
_refine_ls_restrained_S_all 1.165
_refine_ls_R_factor_all 0.0495
_refine_ls_R_factor_gt 0.0440
_refine_ls_shift/su_max 0.000
_refine_ls_shift/su_mean 0.000
_refine_ls_structure_factor_coef Fsqd
_refine_ls_weighting_details 'w=1/[\s^2^(Fo^2^)+(0.0954P)^2^] where P=(Fo^2^+2Fc^2^)/3'
_refine_ls_weighting_scheme calc
_refine_ls_wR_factor_gt 0.1393
_refine_ls_wR_factor_ref 0.1440
_reflns_Friedel_coverage 0.755
_reflns_Friedel_fraction_full 0.999
_reflns_Friedel_fraction_max 0.998
_reflns_number_gt 3754
_reflns_number_total 4234
_reflns_threshold_expression 'I > 2\s(I)'
_cod_data_source_file d4sc02659d2.cif
_cod_data_source_block a_CCDC2
_cod_depositor_comments 'Adding full bibliography for 1571680--1571687.cif.'
_cod_original_cell_volume 9104.2(5)
_cod_database_code 1571683
_shelx_shelxl_version_number 2018/3
_shelx_space_group_comment
;
The symmetry employed for this shelxl refinement is uniquely defined
by the following loop, which should always be used as a source of
symmetry information in preference to the above space-group names.
They are only intended as comments.
;

loop_
_space_group_symop_operation_xyz
'x, y, z'
'-y, x+1/2, z+1/4'
'-x+1/2, -y+1/2, z+1/2'
'y+1/2, -x, z+3/4'
'x, -y+1/2, -z+1/4'
'y+1/2, x+1/2, -z+1/2'
'-x+1/2, y, -z+3/4'
'-y, -x, -z'
'x+1/2, y+1/2, z+1/2'
'-y+1/2, x+1, z+3/4'
'-x+1, -y+1, z+1'
'y+1, -x+1/2, z+5/4'
'x+1/2, -y+1, -z+3/4'
'y+1, x+1, -z+1'
'-x+1, y+1/2, -z+5/4'
'-y+1/2, -x+1/2, -z+1/2'

loop_
_atom_site_label
_atom_site_type_symbol
_atom_site_fract_x
_atom_site_fract_y
_atom_site_fract_z
_atom_site_U_iso_or_equiv
_atom_site_adp_type
_atom_site_occupancy
_atom_site_site_symmetry_order
_atom_site_calc_flag
_atom_site_refinement_flags_posn
_atom_site_refinement_flags_adp
_atom_site_refinement_flags_occupancy
_atom_site_disorder_assembly
_atom_site_disorder_group
Cu1 Cu 0.500000 0.000000 0.12264(3) 0.0312(3) Uani 1 2 d S T P . .
Zr1 Zr 0.46711(4) -0.250000 0.125000 0.0300(2) Uani 1 2 d S T P . .
F1 F 0.5848(3) -0.250000 0.125000 0.0697(18) Uani 1 2 d S T P . .
F2 F 0.4712(3) -0.2508(3) 0.06195(13) 0.0778(14) Uani 1 1 d . . . . .
F3 F 0.4677(2) -0.13266(19) 0.12362(14) 0.0528(9) Uani 1 1 d . . . . .
F4 F 0.3522(4) -0.250000 0.125000 0.100(3) Uani 1 2 d S T P . .
N1 N 0.4186(3) 0.0223(3) 0.16779(17) 0.0381(12) Uani 1 1 d . . . . .
N2 N 0.3224(3) 0.0798(3) 0.20118(16) 0.0382(12) Uani 1 1 d . . . . .
N3 N 0.3596(4) 0.0779(3) 0.02334(18) 0.0491(15) Uani 1 1 d . . . . .
N4 N 0.4202(3) 0.0200(3) 0.07669(17) 0.0392(13) Uani 1 1 d . . . . .
C1 C 0.3733(4) 0.0827(4) 0.1682(2) 0.0398(14) Uani 1 1 d . . . . .
H1 H 0.375210 0.123209 0.148364 0.048 Uiso 1 1 calc R U . . .
C2 C 0.3990(5) -0.0222(5) 0.2021(2) 0.058(2) Uani 1 1 d . . . . .
H2 H 0.422964 -0.069393 0.209486 0.070 Uiso 1 1 calc R U . . .
C3 C 0.3418(5) 0.0106(5) 0.2232(2) 0.057(2) Uani 1 1 d . . . . .
H3 H 0.318375 -0.008092 0.247980 0.069 Uiso 1 1 calc R U . . .
C4 C 0.2595(4) 0.1338(3) 0.20927(18) 0.0381(14) Uani 1 1 d . . . . .
C5 C 0.1996(4) 0.1119(4) 0.2373(2) 0.0421(15) Uani 1 1 d . . . . .
H5 H 0.201639 0.063861 0.251345 0.051 Uiso 1 1 calc R U . . .
C6 C 0.1387(4) 0.1615(4) 0.2436(2) 0.0446(16) Uani 1 1 d . . . . .
C7 C 0.1340(4) 0.2324(4) 0.2226(2) 0.0508(19) Uani 1 1 d . . . . .
H7 H 0.090995 0.265197 0.227016 0.061 Uiso 1 1 calc R U . . .
C8 C 0.1934(4) 0.2551(5) 0.1949(2) 0.0482(16) Uani 1 1 d . . . . .
C9 C 0.2563(4) 0.2055(4) 0.1891(2) 0.0449(15) Uani 1 1 d . . . . .
H9 H 0.297371 0.220730 0.171415 0.054 Uiso 1 1 calc R U . . .
C10 C 0.1900(6) 0.3324(5) 0.1726(3) 0.073(3) Uani 1 1 d . . . . .
H10A H 0.238516 0.341293 0.157770 0.109 Uiso 1 1 calc R U . . .
H10B H 0.181819 0.373528 0.192978 0.109 Uiso 1 1 calc R U . . .
H10C H 0.147339 0.332094 0.152556 0.109 Uiso 1 1 calc R U . . .
C11 C 0.3681(5) -0.0310(5) 0.0602(3) 0.078(3) Uani 1 1 d . . . . .
H11 H 0.358978 -0.081809 0.069996 0.094 Uiso 1 1 calc R U . . .
C12 C 0.3304(7) 0.0044(5) 0.0265(3) 0.097(4) Uani 1 1 d . . . . .
H12 H 0.292137 -0.018063 0.009176 0.116 Uiso 1 1 calc R U . . .
C13 C 0.4140(4) 0.0849(4) 0.05441(18) 0.0401(14) Uani 1 1 d . . . . .
H13 H 0.443357 0.130094 0.059377 0.048 Uiso 1 1 calc R U . . .
C14 C 0.192(3) 0.949(4) 0.134(2) 0.168(13) Uani 0.125 1 d G U P . .
H14A H 0.222577 0.926629 0.111766 0.201 Uiso 0.125 1 d R U P . .
H14B H 0.213907 0.992419 0.149496 0.201 Uiso 0.125 1 d R U P . .
C15 C 0.122(3) 0.927(4) 0.150(3) 0.170(13) Uani 0.125 1 d G U P . .
H15A H 0.101277 0.952956 0.173832 0.204 Uiso 0.125 1 d R U P . .
H15B H 0.093791 0.886082 0.136308 0.204 Uiso 0.125 1 d R U P . .
C16 C 0.006(3) 0.396(3) 0.2491(15) 0.150(14) Uani 0.25 1 d G U P . .
H16A H -0.042887 0.401563 0.263116 0.179 Uiso 0.25 1 d R U P . .
H16B H 0.029626 0.345875 0.246840 0.179 Uiso 0.25 1 d R U P . .
C17 C 0.043(2) 0.458(3) 0.2326(13) 0.159(13) Uani 0.25 1 d G U P . .
H17A H 0.092221 0.451086 0.218747 0.191 Uiso 0.25 1 d R U P . .
H17B H 0.020398 0.508701 0.234637 0.191 Uiso 0.25 1 d R U P . .
C18 C 0.204(2) 0.724(3) 0.1405(12) 0.175(13) Uani 0.25 1 d G U P A 1
H18A H 0.166948 0.760423 0.148535 0.210 Uiso 0.25 1 d R U P A 1
H18B H 0.237953 0.724158 0.119089 0.210 Uiso 0.25 1 d R U P A 1
C19 C 0.222(2) 0.656(2) 0.1588(10) 0.173(12) Uani 0.25 1 d G U P A 1
H19A H 0.193916 0.642172 0.182585 0.207 Uiso 0.25 1 d R U P A 1
H19B H 0.261458 0.626883 0.146564 0.207 Uiso 0.25 1 d R U P A 1
C20 C 0.264(2) 0.7081(18) 0.2085(12) 0.169(12) Uani 0.25 1 d G U P B 2
H20A H 0.263223 0.662938 0.191537 0.203 Uiso 0.25 1 d R U P B 2
H20B H 0.227972 0.749630 0.206710 0.203 Uiso 0.25 1 d R U P B 2
C21 C 0.313(3) 0.716(2) 0.2408(16) 0.169(13) Uani 0.25 1 d G U P B 2
H21A H 0.312103 0.757141 0.261623 0.203 Uiso 0.25 1 d R U P B 2
H21B H 0.350856 0.673315 0.240159 0.203 Uiso 0.25 1 d R U P B 2

loop_
_atom_site_aniso_label
_atom_site_aniso_U_11
_atom_site_aniso_U_22
_atom_site_aniso_U_33
_atom_site_aniso_U_23
_atom_site_aniso_U_13
_atom_site_aniso_U_12
Cu1 0.0385(5) 0.0284(5) 0.0267(5) 0.000 0.000 0.0052(4)
Zr1 0.0381(4) 0.0233(4) 0.0285(4) 0.0015(3) 0.000 0.000
F1 0.042(3) 0.054(3) 0.113(5) -0.032(4) 0.000 0.000
F2 0.126(4) 0.074(3) 0.033(2) -0.001(2) 0.004(2) -0.003(3)
F3 0.071(3) 0.0253(17) 0.063(2) 0.0011(19) 0.002(3) 0.0031(15)
F4 0.046(4) 0.100(6) 0.154(8) -0.015(6) 0.000 0.000
N1 0.040(3) 0.039(3) 0.035(3) 0.006(2) 0.005(2) 0.006(2)
N2 0.036(3) 0.046(3) 0.033(3) 0.006(2) 0.007(2) 0.004(2)
N3 0.061(4) 0.038(3) 0.049(3) 0.017(3) -0.023(3) -0.012(3)
N4 0.046(3) 0.035(3) 0.037(3) 0.009(2) 0.000(2) 0.003(2)
C1 0.039(3) 0.040(4) 0.040(3) 0.006(3) 0.011(3) 0.005(3)
C2 0.061(5) 0.066(5) 0.048(4) 0.031(4) 0.018(4) 0.023(4)
C3 0.054(4) 0.071(5) 0.047(4) 0.028(4) 0.016(3) 0.024(4)
C4 0.041(4) 0.042(3) 0.032(3) 0.002(2) 0.007(3) 0.008(3)
C5 0.039(4) 0.042(4) 0.045(4) 0.013(3) 0.009(3) 0.006(3)
C6 0.044(4) 0.046(4) 0.044(4) 0.012(3) 0.013(3) 0.007(3)
C7 0.050(4) 0.055(5) 0.047(4) 0.016(3) 0.012(3) 0.013(3)
C8 0.054(4) 0.046(4) 0.044(3) 0.012(3) 0.010(3) 0.007(4)
C9 0.044(4) 0.050(4) 0.041(3) 0.010(3) 0.007(3) 0.002(4)
C10 0.086(6) 0.060(5) 0.071(5) 0.026(4) 0.022(5) 0.018(5)
C11 0.088(7) 0.049(5) 0.097(7) 0.034(5) -0.046(6) -0.031(5)
C12 0.121(9) 0.056(5) 0.113(8) 0.038(5) -0.080(7) -0.046(6)
C13 0.046(4) 0.040(4) 0.034(3) 0.003(3) -0.009(3) -0.003(3)
C14 0.165(18) 0.171(19) 0.168(19) 0.008(16) -0.004(16) 0.018(16)
C15 0.167(18) 0.173(19) 0.170(19) 0.006(16) -0.002(16) 0.021(16)
C16 0.145(16) 0.149(16) 0.154(16) 0.002(11) -0.002(11) 0.012(11)
C17 0.158(15) 0.160(15) 0.159(15) -0.001(10) 0.001(10) 0.015(10)
C18 0.170(19) 0.18(2) 0.18(2) 0.013(17) 0.001(17) 0.024(17)
C19 0.166(18) 0.177(18) 0.175(19) 0.007(16) 0.000(16) 0.026(16)
C20 0.166(18) 0.171(18) 0.170(19) 0.002(16) -0.003(15) 0.021(16)
C21 0.161(19) 0.172(19) 0.17(2) 0.010(17) -0.002(17) 0.023(17)

loop_
_atom_type_symbol
_atom_type_description
_atom_type_scat_dispersion_real
_atom_type_scat_dispersion_imag
_atom_type_scat_source
C C 0.0033 0.0016 'International Tables Vol C Tables 4.2.6.8 and 6.1.1.4'
H H 0.0000 0.0000 'International Tables Vol C Tables 4.2.6.8 and 6.1.1.4'
Cu Cu 0.3201 1.2651 'International Tables Vol C Tables 4.2.6.8 and 6.1.1.4'
F F 0.0171 0.0103 'International Tables Vol C Tables 4.2.6.8 and 6.1.1.4'
N N 0.0061 0.0033 'International Tables Vol C Tables 4.2.6.8 and 6.1.1.4'
Zr Zr -2.9673 0.5597 'International Tables Vol C Tables 4.2.6.8 and 6.1.1.4'

loop_
_geom_angle_atom_site_label_1
_geom_angle_atom_site_label_2
_geom_angle_atom_site_label_3
_geom_angle
_geom_angle_site_symmetry_1
_geom_angle_site_symmetry_3
_geom_angle_publ_flag
N4 Cu1 N4 88.1(3) . 11_544 ?
N4 Cu1 N1 178.5(2) . 11_544 ?
N4 Cu1 N1 90.6(2) 11_544 11_544 ?
N4 Cu1 N1 90.6(2) . . ?
N4 Cu1 N1 178.5(2) 11_544 . ?
N1 Cu1 N1 90.6(3) 11_544 . ?
N4 Cu1 F3 90.25(18) . 11_544 ?
N4 Cu1 F3 90.84(18) 11_544 11_544 ?
N1 Cu1 F3 90.65(18) 11_544 11_544 ?
N1 Cu1 F3 88.28(18) . 11_544 ?
N4 Cu1 F3 90.84(18) . . ?
N4 Cu1 F3 90.25(18) 11_544 . ?
N1 Cu1 F3 88.28(18) 11_544 . ?
N1 Cu1 F3 90.65(18) . . ?
F3 Cu1 F3 178.5(2) 11_544 . ?
F4 Zr1 F2 92.00(16) . 5_545 ?
F4 Zr1 F2 92.00(16) . . ?
F2 Zr1 F2 176.0(3) 5_545 . ?
F4 Zr1 F3 90.30(11) . . ?
F2 Zr1 F3 90.9(2) 5_545 . ?
F2 Zr1 F3 89.1(2) . . ?
F4 Zr1 F3 90.30(11) . 5_545 ?
F2 Zr1 F3 89.1(2) 5_545 5_545 ?
F2 Zr1 F3 90.9(2) . 5_545 ?
F3 Zr1 F3 179.4(2) . 5_545 ?
F4 Zr1 F1 180.0 . . ?
F2 Zr1 F1 88.00(16) 5_545 . ?
F2 Zr1 F1 88.00(16) . . ?
F3 Zr1 F1 89.70(11) . . ?
F3 Zr1 F1 89.70(11) 5_545 . ?
Zr1 F3 Cu1 166.6(2) . . ?
C1 N1 C2 106.9(6) . . ?
C1 N1 Cu1 124.7(4) . . ?
C2 N1 Cu1 128.4(5) . . ?
C1 N2 C3 105.1(5) . . ?
C1 N2 C4 126.2(5) . . ?
C3 N2 C4 128.6(5) . . ?
C12 N3 C13 106.4(6) . . ?
C12 N3 C6 128.4(6) . 10_544 ?
C13 N3 C6 125.2(5) . 10_544 ?
C13 N4 C11 106.5(6) . . ?
C13 N4 Cu1 125.5(5) . . ?
C11 N4 Cu1 127.7(5) . . ?
N1 C1 N2 111.2(6) . . ?
N1 C1 H1 124.4 . . ?
N2 C1 H1 124.4 . . ?
C3 C2 N1 110.4(6) . . ?
C3 C2 H2 124.8 . . ?
N1 C2 H2 124.8 . . ?
C2 C3 N2 106.4(6) . . ?
C2 C3 H3 126.8 . . ?
N2 C3 H3 126.8 . . ?
C9 C4 C5 119.8(6) . . ?
C9 C4 N2 121.1(6) . . ?
C5 C4 N2 119.1(5) . . ?
C6 C5 C4 119.1(6) . . ?
C6 C5 H5 120.5 . . ?
C4 C5 H5 120.5 . . ?
C5 C6 C7 121.4(6) . . ?
C5 C6 N3 119.4(6) . 12_454 ?
C7 C6 N3 119.2(6) . 12_454 ?
C6 C7 C8 120.1(7) . . ?
C6 C7 H7 119.9 . . ?
C8 C7 H7 119.9 . . ?
C9 C8 C7 118.6(7) . . ?
C9 C8 C10 120.6(6) . . ?
C7 C8 C10 120.8(7) . . ?
C8 C9 C4 120.9(7) . . ?
C8 C9 H9 119.5 . . ?
C4 C9 H9 119.5 . . ?
C8 C10 H10A 109.5 . . ?
C8 C10 H10B 109.5 . . ?
H10A C10 H10B 109.5 . . ?
C8 C10 H10C 109.5 . . ?
H10A C10 H10C 109.5 . . ?
H10B C10 H10C 109.5 . . ?
N4 C11 C12 108.7(7) . . ?
N4 C11 H11 125.6 . . ?
C12 C11 H11 125.6 . . ?
N3 C12 C11 106.8(7) . . ?
N3 C12 H12 126.6 . . ?
C11 C12 H12 126.6 . . ?
N4 C13 N3 111.5(6) . . ?
N4 C13 H13 124.2 . . ?
N3 C13 H13 124.2 . . ?
C15 C14 H14A 130.2 . . ?
C15 C14 H14B 112.6 . . ?
H14A C14 H14B 117.1 . . ?
C14 C15 H15A 120.0 . . ?
C14 C15 H15B 120.0 . . ?
H15A C15 H15B 120.0 . . ?
C17 C16 C17 49(5) 16 . ?
C17 C16 H16A 97.6 16 . ?
C17 C16 H16A 121.7 . . ?
C17 C16 H16B 122.8 16 . ?
C17 C16 H16B 119.2 . . ?
H16A C16 H16B 119.2 . . ?
C17 C17 C16 66(4) 16 16 ?
C17 C17 C16 66(5) 16 . ?
C16 C17 C16 124(4) 16 . ?
C17 C17 H17A 118.1 16 . ?
C16 C17 H17A 64.7 16 . ?
C16 C17 H17A 120.0 . . ?
C17 C17 H17B 86.6 16 . ?
C16 C17 H17B 82.4 16 . ?
C16 C17 H17B 120.0 . . ?
H17A C17 H17B 120.0 . . ?
C18 C18 C19 155(4) 5_565 . ?
C18 C18 H18A 76.1 5_565 . ?
C19 C18 H18A 128.4 . . ?
C18 C18 H18B 55.5 5_565 . ?
C19 C18 H18B 100.4 . . ?
H18A C18 H18B 131.2 . . ?
C18 C19 H19A 117.6 . . ?
C18 C19 H19B 117.4 . . ?
H19A C19 H19B 125.0 . . ?
C21 C20 H20A 121.6 . . ?
C21 C20 H20B 112.8 . . ?
H20A C20 H20B 125.3 . . ?
C20 C21 H21A 125.3 . . ?
C20 C21 H21B 109.5 . . ?
H21A C21 H21B 125.3 . . ?

loop_
_geom_bond_atom_site_label_1
_geom_bond_atom_site_label_2
_geom_bond_distance
_geom_bond_site_symmetry_2
_geom_bond_publ_flag
Cu1 N4 2.012(5) . ?
Cu1 N4 2.012(5) 11_544 ?
Cu1 N1 2.020(5) 11_544 ?
Cu1 N1 2.020(5) . ?
Cu1 F3 2.323(3) 11_544 ?
Cu1 F3 2.323(3) . ?
Zr1 F4 1.955(6) . ?
Zr1 F2 1.984(4) 5_545 ?
Zr1 F2 1.984(4) . ?
Zr1 F3 1.997(3) . ?
Zr1 F3 1.997(3) 5_545 ?
Zr1 F1 2.002(6) . ?
N1 C1 1.284(8) . ?
N1 C2 1.361(8) . ?
N2 C1 1.352(8) . ?
N2 C3 1.405(9) . ?
N2 C4 1.434(8) . ?
N3 C12 1.349(10) . ?
N3 C13 1.351(8) . ?
N3 C6 1.440(8) 10_544 ?
N4 C13 1.312(8) . ?
N4 C11 1.345(9) . ?
C1 H1 0.9300 . ?
C2 C3 1.304(10) . ?
C2 H2 0.9300 . ?
C3 H3 0.9300 . ?
C4 C9 1.377(8) . ?
C4 C5 1.397(9) . ?
C5 C6 1.352(9) . ?
C5 H5 0.9300 . ?
C6 C7 1.377(9) . ?
C7 C8 1.390(9) . ?
C7 H7 0.9300 . ?
C8 C9 1.375(9) . ?
C8 C10 1.492(10) . ?
C9 H9 0.9300 . ?
C10 H10A 0.9600 . ?
C10 H10B 0.9600 . ?
C10 H10C 0.9600 . ?
C11 C12 1.379(11) . ?
C11 H11 0.9300 . ?
C12 H12 0.9300 . ?
C13 H13 0.9300 . ?
C14 C15 1.325(13) . ?
C14 H14A 0.9600 . ?
C14 H14B 0.9600 . ?
C15 H15A 0.9498 . ?
C15 H15B 0.9492 . ?
C16 C17 1.33(9) 16 ?
C16 C17 1.325(12) . ?
C16 H16A 0.9496 . ?
C16 H16B 0.9494 . ?
C17 C17 1.09(9) 16 ?
C17 H17A 0.9493 . ?
C17 H17B 0.9493 . ?
C18 C18 1.31(8) 5_565 ?
C18 C19 1.325(13) . ?
C18 H18A 0.9190 . ?
C18 H18B 0.8845 . ?
C19 H19A 0.9213 . ?
C19 H19B 0.9216 . ?
C20 C21 1.325(13) . ?
C20 H20A 0.9355 . ?
C20 H20B 0.9357 . ?
C21 H21A 0.9639 . ?
C21 H21B 0.9617 . ?

loop_
_geom_torsion_atom_site_label_1
_geom_torsion_atom_site_label_2
_geom_torsion_atom_site_label_3
_geom_torsion_atom_site_label_4
_geom_torsion
_geom_torsion_site_symmetry_1
_geom_torsion_site_symmetry_2
_geom_torsion_site_symmetry_3
_geom_torsion_site_symmetry_4
_geom_torsion_publ_flag
C2 N1 C1 N2 -1.3(8) . . . . ?
Cu1 N1 C1 N2 177.0(4) . . . . ?
C3 N2 C1 N1 1.7(8) . . . . ?
C4 N2 C1 N1 -174.5(6) . . . . ?
C1 N1 C2 C3 0.3(10) . . . . ?
Cu1 N1 C2 C3 -177.9(6) . . . . ?
N1 C2 C3 N2 0.7(10) . . . . ?
C1 N2 C3 C2 -1.4(9) . . . . ?
C4 N2 C3 C2 174.6(7) . . . . ?
C1 N2 C4 C9 -15.7(11) . . . . ?
C3 N2 C4 C9 169.1(7) . . . . ?
C1 N2 C4 C5 162.7(7) . . . . ?
C3 N2 C4 C5 -12.6(11) . . . . ?
C9 C4 C5 C6 1.0(11) . . . . ?
N2 C4 C5 C6 -177.4(7) . . . . ?
C4 C5 C6 C7 0.9(11) . . . . ?
C4 C5 C6 N3 -178.2(6) . . . 12_454 ?
C5 C6 C7 C8 -1.3(12) . . . . ?
N3 C6 C7 C8 177.8(6) 12_454 . . . ?
C6 C7 C8 C9 -0.2(11) . . . . ?
C6 C7 C8 C10 -178.8(8) . . . . ?
C7 C8 C9 C4 2.2(11) . . . . ?
C10 C8 C9 C4 -179.3(7) . . . . ?
C5 C4 C9 C8 -2.6(11) . . . . ?
N2 C4 C9 C8 175.8(6) . . . . ?
C13 N4 C11 C12 1.0(11) . . . . ?
Cu1 N4 C11 C12 -173.7(7) . . . . ?
C13 N3 C12 C11 0.7(12) . . . . ?
C6 N3 C12 C11 -178.9(8) 10_544 . . . ?
N4 C11 C12 N3 -1.0(13) . . . . ?
C11 N4 C13 N3 -0.6(9) . . . . ?
Cu1 N4 C13 N3 174.3(4) . . . . ?
C12 N3 C13 N4 0.0(10) . . . . ?
C6 N3 C13 N4 179.6(6) 10_544 . . . ?
C17 C16 C17 C16 31.5(19) 16 . . 16 ?
